data_4347717
loop_
_publ_author_name
'Speelman, Amy L.'
'Zhang, Bo'
'Silakov, Alexey'
'Skodje, Kelsey M.'
'Alp, E. Ercan'
'Zhao, Jiyong'
'Hu, Michael Y.'
'Kim, Eunsuk'
'Krebs, Carsten'
'Lehnert, Nicolai'

_publ_section_title
;
 Unusual Synthetic Pathway for an {Fe(NO)2}(9) Dinitrosyl Iron Complex
 (DNIC) and Insight into DNIC Electronic Structure via Nuclear Resonance
 Vibrational Spectroscopy.
;
_journal_issue 11
_journal_name_full 'Inorganic chemistry'
_journal_page_first 5485
_journal_page_last 5501
_journal_paper_doi 10.1021/acs.inorgchem.6b00510
_journal_volume 55
_journal_year 2016
_chemical_formula_sum 'C15 H12 F3 Fe N4 O5 S'
_chemical_formula_weight 473.20
_space_group_IT_number 14
_space_group_name_Hall '-P 2ybc'
_space_group_name_H-M_alt 'P 1 21/c 1'
_symmetry_cell_setting monoclinic
_symmetry_space_group_name_H-M 'P 1 21/c 1'
_atom_sites_solution_hydrogens geom
_atom_sites_solution_primary direct
_atom_sites_solution_secondary difmap
_audit_creation_method SHELXL-97
_cell_angle_alpha 90.00
_cell_angle_beta 102.549(7)
_cell_angle_gamma 90.00
_cell_formula_units_Z 4
_cell_length_a 10.5793(7)
_cell_length_b 23.9678(7)
_cell_length_c 7.2677(2)
_cell_measurement_reflns_used 14112
_cell_measurement_temperature 85(2)
_cell_measurement_theta_max 64.30
_cell_measurement_theta_min 3.30
_cell_volume 1798.79(15)
_computing_cell_refinement 'CrystalClear-SM Expert 2.0 r12'
_computing_data_collection 'CrystalClear-SM Expert 2.0 r12 (Rigaku, 2011)'
_computing_data_reduction 'CrystalClear-SM Expert 2.0 r12'
_computing_molecular_graphics 'Bruker SHELXTL'
_computing_publication_material 'Bruker SHELXTL'
_computing_structure_refinement 'SHELXL-97 (Sheldrick, 1997)'
_computing_structure_solution 'SHELXS-97 (Sheldrick, 1990)'
_diffrn_ambient_temperature 85(2)
_diffrn_measured_fraction_theta_full 0.992
_diffrn_measured_fraction_theta_max 0.992
_diffrn_measurement_device_type 'Rigaku Saturn 944+ CCD'
_diffrn_radiation_monochromator confocal
_diffrn_radiation_source 'micro-focus rotating anode''
_diffrn_radiation_type CuK\a
_diffrn_radiation_wavelength 1.54178
_diffrn_reflns_av_R_equivalents 0.1507
_diffrn_reflns_av_sigmaI/netI 0.0857
_diffrn_reflns_limit_h_max 12
_diffrn_reflns_limit_h_min -12
_diffrn_reflns_limit_k_max 28
_diffrn_reflns_limit_k_min -28
_diffrn_reflns_limit_l_max 8
_diffrn_reflns_limit_l_min -8
_diffrn_reflns_number 23566
_diffrn_reflns_theta_full 68.23
_diffrn_reflns_theta_max 68.23
_diffrn_reflns_theta_min 3.69
_exptl_absorpt_coefficient_mu 8.457
_exptl_absorpt_correction_T_max 0.8491
_exptl_absorpt_correction_T_min 0.2697
_exptl_absorpt_correction_type multi-scan
_exptl_absorpt_process_details
;
    Higashi, T. (1995). Program for Absorption Correction.
    Rigaku Corporation, Tokyo, Japan.
;
_exptl_crystal_colour brown
_exptl_crystal_density_diffrn 1.747
_exptl_crystal_density_method 'not measured'
_exptl_crystal_description needle
_exptl_crystal_F_000 956
_exptl_crystal_size_max 0.21
_exptl_crystal_size_mid 0.02
_exptl_crystal_size_min 0.02
_refine_diff_density_max 0.892
_refine_diff_density_min -0.933
_refine_diff_density_rms 0.178
_refine_ls_extinction_coef 0.0084(14)
_refine_ls_extinction_expression Fc^*^=kFc[1+0.001xFc^2^\l^3^/sin(2\q)]^-1/4^
_refine_ls_extinction_method SHELXL
_refine_ls_goodness_of_fit_ref 1.089
_refine_ls_hydrogen_treatment constr
_refine_ls_matrix_type full
_refine_ls_number_parameters 265
_refine_ls_number_reflns 3270
_refine_ls_number_restraints 0
_refine_ls_restrained_S_all 1.089
_refine_ls_R_factor_all 0.1151
_refine_ls_R_factor_gt 0.0992
_refine_ls_shift/su_max 0.000
_refine_ls_shift/su_mean 0.000
_refine_ls_structure_factor_coef Fsqd
_refine_ls_weighting_details 'calc w=1/[\s^2^(Fo^2^)+(0.1993P)^2^+0.0000P] where P=(Fo^2^+2Fc^2^)/3'
_refine_ls_weighting_scheme calc
_refine_ls_wR_factor_gt 0.2594
_refine_ls_wR_factor_ref 0.2923
_reflns_number_gt 2420
_reflns_number_total 3270
_reflns_threshold_expression >2sigma(I)
_cod_data_source_file ic6b00510_si_002.cif
_cod_data_source_block als3192d
_cod_depositor_comments
;
The following automatic conversions were performed:

data item '_symmetry_cell_setting' value 'Monoclinic' was changed to
'monoclinic' in accordance with the
/home/saulius/struct/COD-crude-data/automatic-downloads/DataCite-retrospective/ACS/depositions/lib/dictionaries/cif_core.dic
dictionary named 'cif_core.dic' version 2.4.2 last updated on
2011-04-26.

Automatic conversion script
Id: cif_fix_values 6909 2019-04-08 15:41:33Z antanas 
;
_cod_original_cell_volume 1798.79(14)
_cod_original_sg_symbol_H-M P2(1)/c
_cod_database_code 4347717

loop_
_symmetry_equiv_pos_as_xyz
'x, y, z'
'-x, y+1/2, -z+1/2'
'-x, -y, -z'
'x, -y-1/2, z-1/2'

loop_
_atom_site_label
_atom_site_type_symbol
_atom_site_fract_x
_atom_site_fract_y
_atom_site_fract_z
_atom_site_U_iso_or_equiv
_atom_site_adp_type
_atom_site_occupancy
_atom_site_symmetry_multiplicity
_atom_site_calc_flag
_atom_site_refinement_flags
Fe1 Fe 0.18121(10) 0.59676(4) 0.29225(15) 0.0519(5) Uani 1 1 d .
S1 S 0.70700(16) 0.87878(7) 0.3200(3) 0.0548(5) Uani 1 1 d .
N1 N 0.2959(5) 0.6644(2) 0.2811(7) 0.0451(12) Uani 1 1 d .
N2 N 0.0499(5) 0.6561(2) 0.3294(7) 0.0449(12) Uani 1 1 d .
N3 N 0.1383(6) 0.5635(2) 0.0854(9) 0.0583(14) Uani 1 1 d .
N4 N 0.2245(6) 0.5564(2) 0.4836(9) 0.0579(14) Uani 1 1 d .
O1 O 0.1122(5) 0.5334(2) -0.0454(8) 0.0672(14) Uani 1 1 d .
O2 O 0.2493(5) 0.5206(2) 0.5959(8) 0.0697(14) Uani 1 1 d .
O3 O 0.8331(5) 0.9027(2) 0.3367(10) 0.0743(16) Uani 1 1 d .
O4 O 0.6549(5) 0.8516(2) 0.1434(7) 0.0585(12) Uani 1 1 d .
O5 O 0.6904(5) 0.84811(19) 0.4841(7) 0.0580(12) Uani 1 1 d .
F1 F 0.6038(5) 0.97210(17) 0.1711(7) 0.0766(13) Uani 1 1 d .
F2 F 0.4785(4) 0.92167(18) 0.3014(6) 0.0658(11) Uani 1 1 d .
F3 F 0.6326(4) 0.96888(15) 0.4744(6) 0.0647(11) Uani 1 1 d .
C1 C 0.4181(6) 0.6659(3) 0.2539(9) 0.0497(14) Uani 1 1 d .
C2 C 0.4757(7) 0.7171(3) 0.2384(10) 0.0553(16) Uani 1 1 d .
H2A H 0.5612 0.7179 0.2173 0.066 Uiso 1 1 calc R
C3 C 0.4142(7) 0.7664(3) 0.2524(10) 0.0559(16) Uani 1 1 d .
H3A H 0.4567 0.8007 0.2416 0.067 Uiso 1 1 calc R
C4 C 0.2863(7) 0.7661(3) 0.2833(9) 0.0510(15) Uani 1 1 d .
C5 C 0.2102(7) 0.8142(3) 0.2982(9) 0.0535(15) Uani 1 1 d .
H5A H 0.2453 0.8500 0.2849 0.064 Uiso 1 1 calc R
C6 C 0.0894(7) 0.8103(3) 0.3306(9) 0.0516(15) Uani 1 1 d .
H6A H 0.0420 0.8432 0.3431 0.062 Uiso 1 1 calc R
C7 C 0.0323(6) 0.7567(3) 0.3463(9) 0.0482(14) Uani 1 1 d .
C8 C -0.0914(7) 0.7495(3) 0.3835(9) 0.0514(15) Uani 1 1 d .
H8A H -0.1416 0.7810 0.4021 0.062 Uiso 1 1 calc R
C9 C -0.1398(6) 0.6962(3) 0.3928(10) 0.0540(15) Uani 1 1 d .
H9A H -0.2230 0.6911 0.4198 0.065 Uiso 1 1 calc R
C10 C -0.0668(6) 0.6499(3) 0.3627(9) 0.0474(14) Uani 1 1 d .
C11 C 0.1011(6) 0.7087(2) 0.3238(8) 0.0424(13) Uani 1 1 d .
C12 C 0.2298(6) 0.7133(2) 0.2930(9) 0.0468(14) Uani 1 1 d .
C13 C 0.4831(7) 0.6108(3) 0.2418(11) 0.0576(17) Uani 1 1 d .
H13A H 0.4965 0.5919 0.3640 0.086 Uiso 1 1 calc R
H13B H 0.5669 0.6170 0.2083 0.086 Uiso 1 1 calc R
H13C H 0.4282 0.5877 0.1452 0.086 Uiso 1 1 calc R
C14 C -0.1167(7) 0.5915(3) 0.3702(11) 0.0552(17) Uani 1 1 d .
H14A H -0.1294 0.5745 0.2449 0.083 Uiso 1 1 calc R
H14B H -0.1993 0.5924 0.4101 0.083 Uiso 1 1 calc R
H14C H -0.0538 0.5695 0.4604 0.083 Uiso 1 1 calc R
C15 C 0.6018(7) 0.9380(3) 0.3152(10) 0.0545(16) Uani 1 1 d .

loop_
_atom_site_aniso_label
_atom_site_aniso_U_11
_atom_site_aniso_U_22
_atom_site_aniso_U_33
_atom_site_aniso_U_23
_atom_site_aniso_U_13
_atom_site_aniso_U_12
Fe1 0.0510(7) 0.0466(7) 0.0596(8) -0.0008(4) 0.0156(5) 0.0016(4)
S1 0.0502(10) 0.0521(9) 0.0658(11) -0.0013(7) 0.0210(8) 0.0020(7)
N1 0.040(3) 0.050(3) 0.045(3) 0.001(2) 0.008(2) 0.001(2)
N2 0.041(3) 0.044(3) 0.052(3) -0.002(2) 0.014(2) -0.001(2)
N3 0.049(3) 0.056(3) 0.072(4) -0.006(3) 0.017(3) 0.002(3)
N4 0.055(3) 0.047(3) 0.073(4) 0.001(3) 0.018(3) -0.001(2)
O1 0.065(3) 0.063(3) 0.070(3) -0.014(3) 0.009(3) 0.004(2)
O2 0.070(3) 0.063(3) 0.072(3) 0.008(3) 0.007(3) -0.007(2)
O3 0.043(3) 0.089(4) 0.096(4) -0.011(3) 0.027(3) -0.012(2)
O4 0.061(3) 0.056(2) 0.063(3) -0.009(2) 0.023(2) -0.005(2)
O5 0.059(3) 0.058(3) 0.060(3) 0.007(2) 0.020(2) 0.018(2)
F1 0.103(4) 0.054(2) 0.078(3) 0.012(2) 0.031(3) 0.006(2)
F2 0.048(2) 0.069(2) 0.079(3) -0.002(2) 0.011(2) 0.0051(19)
F3 0.073(3) 0.051(2) 0.074(3) -0.0110(18) 0.023(2) -0.0016(18)
C1 0.036(3) 0.067(4) 0.048(3) 0.000(3) 0.014(3) -0.003(3)
C2 0.045(4) 0.071(4) 0.052(4) 0.006(3) 0.015(3) -0.006(3)
C3 0.053(4) 0.062(4) 0.052(4) 0.008(3) 0.009(3) -0.016(3)
C4 0.048(4) 0.054(3) 0.051(4) 0.002(3) 0.010(3) -0.009(3)
C5 0.059(4) 0.046(3) 0.052(4) 0.004(3) 0.005(3) -0.005(3)
C6 0.058(4) 0.045(3) 0.051(3) 0.002(3) 0.012(3) 0.003(3)
C7 0.046(3) 0.050(3) 0.049(3) 0.001(3) 0.013(3) 0.001(3)
C8 0.053(4) 0.053(3) 0.050(3) -0.004(3) 0.014(3) 0.003(3)
C9 0.042(3) 0.061(4) 0.061(4) -0.001(3) 0.016(3) -0.001(3)
C10 0.041(3) 0.049(3) 0.055(4) 0.005(3) 0.016(3) -0.002(2)
C11 0.045(3) 0.039(3) 0.043(3) -0.004(2) 0.009(2) 0.003(2)
C12 0.041(3) 0.047(3) 0.054(4) 0.002(2) 0.013(3) -0.004(3)
C13 0.046(4) 0.071(4) 0.062(4) 0.007(3) 0.025(3) 0.008(3)
C14 0.043(4) 0.057(4) 0.069(5) -0.002(3) 0.019(3) -0.009(3)
C15 0.059(4) 0.049(3) 0.056(4) 0.003(3) 0.013(3) -0.006(3)

loop_
_atom_type_symbol
_atom_type_description
_atom_type_scat_dispersion_real
_atom_type_scat_dispersion_imag
_atom_type_scat_source
C C 0.0181 0.0091 'International Tables Vol C Tables 4.2.6.8 and 6.1.1.4'
H H 0.0000 0.0000 'International Tables Vol C Tables 4.2.6.8 and 6.1.1.4'
N N 0.0311 0.0180 'International Tables Vol C Tables 4.2.6.8 and 6.1.1.4'
O O 0.0492 0.0322 'International Tables Vol C Tables 4.2.6.8 and 6.1.1.4'
S S 0.3331 0.5567 'International Tables Vol C Tables 4.2.6.8 and 6.1.1.4'
Fe Fe -1.1336 3.1974 'International Tables Vol C Tables 4.2.6.8 and 6.1.1.4'
F F 0.0727 0.0534 'International Tables Vol C Tables 4.2.6.8 and 6.1.1.4'

loop_
_geom_angle_atom_site_label_1
_geom_angle_atom_site_label_2
_geom_angle_atom_site_label_3
_geom_angle
N4 Fe1 N3 116.2(3)
N4 Fe1 N1 115.8(2)
N3 Fe1 N1 113.0(3)
N4 Fe1 N2 111.3(3)
N3 Fe1 N2 113.0(2)
N1 Fe1 N2 83.1(2)
O3 S1 O4 115.2(3)
O3 S1 O5 114.4(4)
O4 S1 O5 114.5(3)
O3 S1 C15 104.3(3)
O4 S1 C15 102.9(3)
O5 S1 C15 103.4(3)
C1 N1 C12 120.1(5)
C1 N1 Fe1 128.7(4)
C12 N1 Fe1 111.1(4)
C10 N2 C11 120.0(5)
C10 N2 Fe1 129.4(4)
C11 N2 Fe1 110.5(4)
O1 N3 Fe1 170.7(6)
O2 N4 Fe1 168.3(6)
N1 C1 C2 119.2(6)
N1 C1 C13 116.7(6)
C2 C1 C13 124.1(6)
C3 C2 C1 122.4(6)
C3 C2 H2A 118.8
C1 C2 H2A 118.8
C2 C3 C4 119.7(6)
C2 C3 H3A 120.2
C4 C3 H3A 120.2
C12 C4 C3 116.3(6)
C12 C4 C5 118.0(6)
C3 C4 C5 125.6(6)
C6 C5 C4 122.0(6)
C6 C5 H5A 119.0
C4 C5 H5A 119.0
C5 C6 C7 120.4(6)
C5 C6 H6A 119.8
C7 C6 H6A 119.8
C11 C7 C8 117.1(6)
C11 C7 C6 119.4(6)
C8 C7 C6 123.5(6)
C9 C8 C7 119.6(6)
C9 C8 H8A 120.2
C7 C8 H8A 120.2
C8 C9 C10 120.2(6)
C8 C9 H9A 119.9
C10 C9 H9A 119.9
N2 C10 C9 120.7(6)
N2 C10 C14 117.6(6)
C9 C10 C14 121.7(6)
N2 C11 C7 122.3(6)
N2 C11 C12 118.0(5)
C7 C11 C12 119.6(5)
N1 C12 C4 122.3(6)
N1 C12 C11 117.2(5)
C4 C12 C11 120.5(6)
C1 C13 H13A 109.5
C1 C13 H13B 109.5
H13A C13 H13B 109.5
C1 C13 H13C 109.5
H13A C13 H13C 109.5
H13B C13 H13C 109.5
C10 C14 H14A 109.5
C10 C14 H14B 109.5
H14A C14 H14B 109.5
C10 C14 H14C 109.5
H14A C14 H14C 109.5
H14B C14 H14C 109.5
F1 C15 F2 107.5(6)
F1 C15 F3 107.1(5)
F2 C15 F3 105.8(5)
F1 C15 S1 112.6(5)
F2 C15 S1 111.0(4)
F3 C15 S1 112.4(5)

loop_
_geom_bond_atom_site_label_1
_geom_bond_atom_site_label_2
_geom_bond_distance
Fe1 N4 1.674(6)
Fe1 N3 1.675(6)
Fe1 N1 2.036(5)
Fe1 N2 2.047(5)
S1 O3 1.433(5)
S1 O4 1.438(5)
S1 O5 1.444(5)
S1 C15 1.799(7)
N1 C1 1.350(8)
N1 C12 1.379(8)
N2 C10 1.317(8)
N2 C11 1.376(8)
N3 O1 1.177(7)
N4 O2 1.174(7)
F1 C15 1.333(8)
F2 C15 1.344(8)
F3 C15 1.353(8)
C1 C2 1.386(10)
C1 C13 1.499(10)
C2 C3 1.362(10)
C2 H2A 0.9500
C3 C4 1.419(10)
C3 H3A 0.9500
C4 C12 1.406(9)
C4 C5 1.424(10)
C5 C6 1.352(10)
C5 H5A 0.9500
C6 C7 1.435(9)
C6 H6A 0.9500
C7 C11 1.390(8)
C7 C8 1.403(9)
C8 C9 1.383(10)
C8 H8A 0.9500
C9 C10 1.397(9)
C9 H9A 0.9500
C10 C14 1.499(9)
C11 C12 1.431(9)
C13 H13A 0.9800
C13 H13B 0.9800
C13 H13C 0.9800
C14 H14A 0.9800
C14 H14B 0.9800
C14 H14C 0.9800

loop_
_geom_torsion_atom_site_label_1
_geom_torsion_atom_site_label_2
_geom_torsion_atom_site_label_3
_geom_torsion_atom_site_label_4
_geom_torsion
N4 Fe1 N1 C1 70.7(6)
N3 Fe1 N1 C1 -66.9(6)
N2 Fe1 N1 C1 -178.9(5)
N4 Fe1 N1 C12 -113.4(4)
N3 Fe1 N1 C12 108.9(4)
N2 Fe1 N1 C12 -3.1(4)
N4 Fe1 N2 C10 -60.8(6)
N3 Fe1 N2 C10 72.0(6)
N1 Fe1 N2 C10 -175.9(6)
N4 Fe1 N2 C11 116.4(4)
N3 Fe1 N2 C11 -110.7(4)
N1 Fe1 N2 C11 1.4(4)
N4 Fe1 N3 O1 -2(4)
N1 Fe1 N3 O1 135(3)
N2 Fe1 N3 O1 -132(3)
N3 Fe1 N4 O2 -3(3)
N1 Fe1 N4 O2 -139(3)
N2 Fe1 N4 O2 128(3)
C12 N1 C1 C2 0.1(9)
Fe1 N1 C1 C2 175.6(5)
C12 N1 C1 C13 -179.8(6)
Fe1 N1 C1 C13 -4.3(8)
N1 C1 C2 C3 1.0(10)
C13 C1 C2 C3 -179.2(7)
C1 C2 C3 C4 -0.2(11)
C2 C3 C4 C12 -1.5(10)
C2 C3 C4 C5 -179.1(6)
C12 C4 C5 C6 3.5(10)
C3 C4 C5 C6 -179.0(6)
C4 C5 C6 C7 -1.7(10)
C5 C6 C7 C11 -1.4(10)
C5 C6 C7 C8 178.7(6)
C11 C7 C8 C9 -1.1(10)
C6 C7 C8 C9 178.8(6)
C7 C8 C9 C10 -0.9(10)
C11 N2 C10 C9 -0.1(10)
Fe1 N2 C10 C9 177.0(5)
C11 N2 C10 C14 -179.0(6)
Fe1 N2 C10 C14 -2.0(9)
C8 C9 C10 N2 1.6(10)
C8 C9 C10 C14 -179.5(6)
C10 N2 C11 C7 -2.1(9)
Fe1 N2 C11 C7 -179.7(5)
C10 N2 C11 C12 178.1(6)
Fe1 N2 C11 C12 0.5(7)
C8 C7 C11 N2 2.6(9)
C6 C7 C11 N2 -177.3(6)
C8 C7 C11 C12 -177.6(6)
C6 C7 C11 C12 2.5(9)
C1 N1 C12 C4 -1.9(9)
Fe1 N1 C12 C4 -178.2(5)
C1 N1 C12 C11 -179.4(6)
Fe1 N1 C12 C11 4.3(7)
C3 C4 C12 N1 2.6(9)
C5 C4 C12 N1 -179.6(6)
C3 C4 C12 C11 180.0(6)
C5 C4 C12 C11 -2.2(10)
N2 C11 C12 N1 -3.4(9)
C7 C11 C12 N1 176.8(5)
N2 C11 C12 C4 179.1(6)
C7 C11 C12 C4 -0.7(10)
O3 S1 C15 F1 60.0(6)
O4 S1 C15 F1 -60.7(5)
O5 S1 C15 F1 179.8(5)
O3 S1 C15 F2 -179.5(5)
O4 S1 C15 F2 59.9(5)
O5 S1 C15 F2 -59.6(5)
O3 S1 C15 F3 -61.1(6)
O4 S1 C15 F3 178.3(4)
O5 S1 C15 F3 58.8(5)
